data_4117773
loop_
_publ_author_name
'Ming Fang'
'Joy H. Farnaby'
'Joseph W. Ziller'
'Jefferson E. Bates'
'Filipp Furche'
'William J. Evans'

_publ_section_title
;
 Isolation of (CO)1- and (CO2)1-Radical Complexes of Rare Earths via
 Ln(NR2)3/K Reduction and [K2(18-crown-6)2]2+ Oligomerization
;
_journal_name_full 'Journal of the American Chemical Society'
_journal_page_first 6064
_journal_page_last 6067
_journal_paper_doi 10.1021/ja211220r
_journal_volume 134
_journal_year 2012
_chemical_formula_sum 'C78 H190 K2 N6 O21 Si12 Y2'
_chemical_formula_weight 2141.46
_chemical_name_systematic
; 
 ? 
;
_space_group_IT_number 15
_symmetry_cell_setting monoclinic
_symmetry_space_group_name_Hall '-C 2yc'
_symmetry_space_group_name_H-M 'C 1 2/c 1'
_atom_sites_solution_hydrogens geom
_atom_sites_solution_primary direct
_atom_sites_solution_secondary difmap
_audit_creation_method SHELXTL
_cell_angle_alpha 90.00
_cell_angle_beta 103.293(3)
_cell_angle_gamma 90.00
_cell_formula_units_Z 4
_cell_length_a 25.705(5)
_cell_length_b 18.868(4)
_cell_length_c 25.933(5)
_cell_measurement_reflns_used 9784
_cell_measurement_temperature 173(2)
_cell_measurement_theta_max 27.15
_cell_measurement_theta_min 2.60
_cell_volume 12241(4)
_computing_cell_refinement 'Bruker SAINT'
_computing_data_collection 'Bruker APEX2'
_computing_data_reduction 'Bruker SAINT'
_computing_molecular_graphics 'Bruker SHELXTL'
_computing_publication_material 'Bruker SHELXTL'
_computing_structure_refinement 'SHELXL-97 (Sheldrick, 2008)'
_computing_structure_solution 'SHELXS-97 (Sheldrick, 2008)'
_diffrn_ambient_temperature 173(2)
_diffrn_measured_fraction_theta_full 0.999
_diffrn_measured_fraction_theta_max 0.999
_diffrn_measurement_device_type 'Bruker APEX-II CCD'
_diffrn_measurement_method '\f and \w scans'
_diffrn_radiation_monochromator graphite
_diffrn_radiation_source 'fine-focus sealed tube'
_diffrn_radiation_type MoK\a
_diffrn_radiation_wavelength 0.71073
_diffrn_reflns_av_R_equivalents 0.0244
_diffrn_reflns_av_sigmaI/netI 0.0192
_diffrn_reflns_limit_h_max 32
_diffrn_reflns_limit_h_min -32
_diffrn_reflns_limit_k_max 24
_diffrn_reflns_limit_k_min -24
_diffrn_reflns_limit_l_max 33
_diffrn_reflns_limit_l_min -33
_diffrn_reflns_number 69584
_diffrn_reflns_theta_full 25.50
_diffrn_reflns_theta_max 27.10
_diffrn_reflns_theta_min 1.96
_exptl_absorpt_coefficient_mu 1.184
_exptl_absorpt_correction_T_max 0.6611
_exptl_absorpt_correction_T_min 0.6306
_exptl_absorpt_correction_type numerical
_exptl_absorpt_process_details 'Bruker SADABS'
_exptl_crystal_colour colorless
_exptl_crystal_density_diffrn 1.162
_exptl_crystal_density_meas ?
_exptl_crystal_description polyhedron
_exptl_crystal_F_000 4608
_exptl_crystal_size_max 0.43
_exptl_crystal_size_mid 0.40
_exptl_crystal_size_min 0.38
_refine_diff_density_max 0.517
_refine_diff_density_min -0.319
_refine_diff_density_rms 0.039
_refine_ls_extinction_method none
_refine_ls_goodness_of_fit_ref 1.027
_refine_ls_hydrogen_treatment constr
_refine_ls_matrix_type full
_refine_ls_number_parameters 558
_refine_ls_number_reflns 13506
_refine_ls_number_restraints 0
_refine_ls_restrained_S_all 1.027
_refine_ls_R_factor_all 0.0383
_refine_ls_R_factor_gt 0.0276
_refine_ls_shift/su_max 0.004
_refine_ls_shift/su_mean 0.000
_refine_ls_structure_factor_coef Fsqd
_refine_ls_weighting_details 'calc w=1/[\s^2^(Fo^2^)+(0.0388P)^2^+6.0386P] where P=(Fo^2^+2Fc^2^)/3'
_refine_ls_weighting_scheme calc
_refine_ls_wR_factor_gt 0.0699
_refine_ls_wR_factor_ref 0.0750
_reflns_number_gt 11328
_reflns_number_total 13506
_reflns_threshold_expression >2sigma(I)
_cod_data_source_file ja211220r_si_003.cif
_cod_data_source_block mf86
_cod_depositor_comments
;
The following automatic conversions were performed:

'_exptl_crystal_density_meas' value 'none' was changed to '?' - the
value is perceived as not measured.

Automatic conversion script
Id: cif_fix_values 3008 2015-01-20 13:52:24Z robertas 
;
_cod_original_cell_volume 12240(4)
_cod_database_code 4117773

loop_
_symmetry_equiv_pos_as_xyz
'x, y, z'
'-x, y, -z+1/2'
'x+1/2, y+1/2, z'
'-x+1/2, y+1/2, -z+1/2'
'-x, -y, -z'
'x, -y, z-1/2'
'-x+1/2, -y+1/2, -z'
'x+1/2, -y+1/2, z-1/2'

loop_
_atom_site_label
_atom_site_type_symbol
_atom_site_fract_x
_atom_site_fract_y
_atom_site_fract_z
_atom_site_U_iso_or_equiv
_atom_site_adp_type
_atom_site_occupancy
_atom_site_symmetry_multiplicity
_atom_site_calc_flag
_atom_site_refinement_flags
_atom_site_disorder_assembly
_atom_site_disorder_group
Y1 Y 0.657549(5) 0.165406(7) 0.297685(6) 0.02795(4) Uani 1 1 d . . .
K1 K 1.026951(13) 0.200042(19) 0.427312(13) 0.03563(8) Uani 1 1 d . . .
Si1 Si 0.62403(2) 0.33934(2) 0.29295(2) 0.03896(11) Uani 1 1 d . . .
Si2 Si 0.71782(2) 0.30220(3) 0.38121(2) 0.04382(12) Uani 1 1 d . . .
Si3 Si 0.63465(2) 0.08906(2) 0.176555(19) 0.04138(11) Uani 1 1 d . . .
Si4 Si 0.733579(18) 0.17966(3) 0.201326(18) 0.03653(10) Uani 1 1 d . . .
Si5 Si 0.72002(2) 0.01753(3) 0.36882(2) 0.04461(12) Uani 1 1 d . . .
Si6 Si 0.61908(2) 0.07225(3) 0.39359(2) 0.04688(12) Uani 1 1 d . . .
N1 N 0.67020(5) 0.27988(7) 0.32616(5) 0.0347(3) Uani 1 1 d . . .
N3 N 0.68017(5) 0.14119(7) 0.21903(5) 0.0349(3) Uani 1 1 d . . .
N2 N 0.67014(5) 0.07898(7) 0.36131(5) 0.0366(3) Uani 1 1 d . . .
O1 O 0.57555(4) 0.16400(6) 0.27317(5) 0.0401(3) Uani 1 1 d . . .
O2 O 1.09559(5) 0.09691(7) 0.39447(5) 0.0459(3) Uani 1 1 d . . .
O3 O 1.14034(5) 0.20496(7) 0.46415(5) 0.0478(3) Uani 1 1 d . . .
O4 O 1.08116(5) 0.33207(7) 0.46220(5) 0.0492(3) Uani 1 1 d . . .
O5 O 0.96901(5) 0.32859(6) 0.42755(5) 0.0467(3) Uani 1 1 d . . .
O6 O 0.93190(5) 0.22752(7) 0.34916(5) 0.0495(3) Uani 1 1 d . . .
O7 O 0.98565(5) 0.09822(6) 0.34868(4) 0.0431(3) Uani 1 1 d . . .
O8 O 0.91660(5) -0.03802(6) 0.45540(4) 0.0401(3) Uani 1 1 d . . .
O9 O 0.94152(5) 0.14851(6) 0.47435(5) 0.0392(3) Uani 1 1 d . . .
O10 O 1.04280(4) 0.18016(6) 0.53614(4) 0.0372(2) Uani 1 1 d . . .
C1 C 0.52343(6) 0.16421(8) 0.25745(7) 0.0354(3) Uani 1 1 d . . .
C2 C 0.64925(10) 0.43360(10) 0.29395(10) 0.0673(6) Uani 1 1 d . . .
H2A H 0.6608 0.4498 0.3307 0.101 Uiso 1 1 calc R . .
H2B H 0.6205 0.4643 0.2747 0.101 Uiso 1 1 calc R . .
H2C H 0.6795 0.4355 0.2769 0.101 Uiso 1 1 calc R . .
C3 C 0.60264(9) 0.31714(11) 0.22062(8) 0.0561(5) Uani 1 1 d . . .
H3A H 0.6342 0.3138 0.2056 0.084 Uiso 1 1 calc R . .
H3B H 0.5789 0.3544 0.2022 0.084 Uiso 1 1 calc R . .
H3C H 0.5837 0.2717 0.2163 0.084 Uiso 1 1 calc R . .
C4 C 0.56209(8) 0.34250(10) 0.31969(8) 0.0486(4) Uani 1 1 d . . .
H4A H 0.5447 0.2960 0.3154 0.073 Uiso 1 1 calc R . .
H4B H 0.5375 0.3782 0.3003 0.073 Uiso 1 1 calc R . .
H4C H 0.5718 0.3550 0.3574 0.073 Uiso 1 1 calc R . .
C5 C 0.76828(8) 0.36884(11) 0.36990(10) 0.0640(6) Uani 1 1 d . . .
H5A H 0.7810 0.3556 0.3384 0.096 Uiso 1 1 calc R . .
H5B H 0.7985 0.3699 0.4008 0.096 Uiso 1 1 calc R . .
H5C H 0.7517 0.4158 0.3647 0.096 Uiso 1 1 calc R . .
C6 C 0.68933(10) 0.34119(14) 0.43582(9) 0.0752(7) Uani 1 1 d . . .
H6A H 0.6685 0.3837 0.4227 0.113 Uiso 1 1 calc R . .
H6B H 0.7186 0.3539 0.4659 0.113 Uiso 1 1 calc R . .
H6C H 0.6661 0.3062 0.4473 0.113 Uiso 1 1 calc R . .
C7 C 0.75740(8) 0.22215(12) 0.40916(9) 0.0634(6) Uani 1 1 d . . .
H7A H 0.7336 0.1871 0.4195 0.095 Uiso 1 1 calc R . .
H7B H 0.7851 0.2359 0.4403 0.095 Uiso 1 1 calc R . .
H7C H 0.7742 0.2016 0.3823 0.095 Uiso 1 1 calc R . .
C8 C 0.57490(7) 0.13971(10) 0.13968(7) 0.0476(4) Uani 1 1 d . . .
H8A H 0.5552 0.1586 0.1649 0.071 Uiso 1 1 calc R . .
H8B H 0.5516 0.1081 0.1146 0.071 Uiso 1 1 calc R . .
H8C H 0.5867 0.1789 0.1203 0.071 Uiso 1 1 calc R . .
C9 C 0.60934(10) 0.01582(10) 0.21364(9) 0.0654(6) Uani 1 1 d . . .
H9A H 0.6386 -0.0172 0.2278 0.098 Uiso 1 1 calc R . .
H9B H 0.5804 -0.0096 0.1895 0.098 Uiso 1 1 calc R . .
H9C H 0.5959 0.0361 0.2429 0.098 Uiso 1 1 calc R . .
C10 C 0.66272(10) 0.04394(11) 0.12401(8) 0.0644(6) Uani 1 1 d . . .
H10A H 0.6769 0.0797 0.1035 0.097 Uiso 1 1 calc R . .
H10B H 0.6344 0.0170 0.1003 0.097 Uiso 1 1 calc R . .
H10C H 0.6915 0.0116 0.1409 0.097 Uiso 1 1 calc R . .
C11 C 0.78821(8) 0.11641(11) 0.19421(8) 0.0576(5) Uani 1 1 d . . .
H11A H 0.8005 0.0900 0.2273 0.086 Uiso 1 1 calc R . .
H11B H 0.8182 0.1431 0.1864 0.086 Uiso 1 1 calc R . .
H11C H 0.7744 0.0832 0.1652 0.086 Uiso 1 1 calc R . .
C12 C 0.71648(7) 0.23147(10) 0.13748(7) 0.0483(4) Uani 1 1 d . . .
H12A H 0.7016 0.1994 0.1081 0.072 Uiso 1 1 calc R . .
H12B H 0.7489 0.2539 0.1312 0.072 Uiso 1 1 calc R . .
H12C H 0.6901 0.2681 0.1399 0.072 Uiso 1 1 calc R . .
C13 C 0.76622(7) 0.24604(11) 0.25252(7) 0.0500(4) Uani 1 1 d . . .
H13A H 0.7404 0.2830 0.2557 0.075 Uiso 1 1 calc R . .
H13B H 0.7968 0.2675 0.2418 0.075 Uiso 1 1 calc R . .
H13C H 0.7785 0.2222 0.2867 0.075 Uiso 1 1 calc R . .
C14 C 0.76415(8) 0.03682(13) 0.32190(8) 0.0602(5) Uani 1 1 d . . .
H14A H 0.7426 0.0366 0.2854 0.090 Uiso 1 1 calc R . .
H14B H 0.7920 0.0004 0.3258 0.090 Uiso 1 1 calc R . .
H14C H 0.7808 0.0834 0.3301 0.090 Uiso 1 1 calc R . .
C15 C 0.76652(9) 0.01479(14) 0.43660(8) 0.0687(6) Uani 1 1 d . . .
H15A H 0.7817 0.0620 0.4458 0.103 Uiso 1 1 calc R . .
H15B H 0.7954 -0.0191 0.4365 0.103 Uiso 1 1 calc R . .
H15C H 0.7466 0.0000 0.4628 0.103 Uiso 1 1 calc R . .
C16 C 0.69435(11) -0.07555(11) 0.35490(11) 0.0759(7) Uani 1 1 d . . .
H16A H 0.6727 -0.0885 0.3800 0.114 Uiso 1 1 calc R . .
H16B H 0.7246 -0.1083 0.3588 0.114 Uiso 1 1 calc R . .
H16C H 0.6724 -0.0784 0.3187 0.114 Uiso 1 1 calc R . .
C17 C 0.63912(11) 0.03168(15) 0.46178(10) 0.0831(8) Uani 1 1 d . . .
H17A H 0.6510 -0.0172 0.4589 0.125 Uiso 1 1 calc R . .
H17B H 0.6084 0.0319 0.4783 0.125 Uiso 1 1 calc R . .
H17C H 0.6684 0.0593 0.4836 0.125 Uiso 1 1 calc R . .
C18 C 0.56137(9) 0.01864(11) 0.35594(10) 0.0689(6) Uani 1 1 d . . .
H18A H 0.5479 0.0397 0.3209 0.103 Uiso 1 1 calc R . .
H18B H 0.5329 0.0181 0.3754 0.103 Uiso 1 1 calc R . .
H18C H 0.5732 -0.0300 0.3519 0.103 Uiso 1 1 calc R . .
C19 C 0.59167(9) 0.16159(10) 0.40466(9) 0.0585(5) Uani 1 1 d . . .
H19A H 0.6206 0.1917 0.4242 0.088 Uiso 1 1 calc R . .
H19B H 0.5643 0.1563 0.4252 0.088 Uiso 1 1 calc R . .
H19C H 0.5758 0.1835 0.3704 0.088 Uiso 1 1 calc R . .
C20 C 1.02113(8) 0.04932(11) 0.33346(8) 0.0531(5) Uani 1 1 d . . .
H20A H 1.0357 0.0695 0.3045 0.064 Uiso 1 1 calc R . .
H20B H 1.0019 0.0050 0.3205 0.064 Uiso 1 1 calc R . .
C21 C 1.06570(8) 0.03388(10) 0.38064(8) 0.0516(5) Uani 1 1 d . . .
H21A H 1.0510 0.0177 0.4107 0.062 Uiso 1 1 calc R . .
H21B H 1.0889 -0.0040 0.3720 0.062 Uiso 1 1 calc R . .
C22 C 1.14278(7) 0.08604(11) 0.43492(8) 0.0545(5) Uani 1 1 d . . .
H22A H 1.1654 0.0493 0.4238 0.065 Uiso 1 1 calc R . .
H22B H 1.1333 0.0700 0.4680 0.065 Uiso 1 1 calc R . .
C23 C 1.17207(8) 0.15464(12) 0.44402(9) 0.0604(5) Uani 1 1 d . . .
H23A H 1.2067 0.1480 0.4697 0.073 Uiso 1 1 calc R . .
H23B H 1.1793 0.1721 0.4104 0.073 Uiso 1 1 calc R . .
C24 C 1.16450(8) 0.27298(12) 0.47282(9) 0.0600(5) Uani 1 1 d . . .
H24A H 1.1678 0.2937 0.4386 0.072 Uiso 1 1 calc R . .
H24B H 1.2008 0.2687 0.4960 0.072 Uiso 1 1 calc R . .
C25 C 1.13090(8) 0.31974(11) 0.49821(8) 0.0577(5) Uani 1 1 d . . .
H25A H 1.1249 0.2969 0.5307 0.069 Uiso 1 1 calc R . .
H25B H 1.1495 0.3654 0.5083 0.069 Uiso 1 1 calc R . .
C26 C 1.04671(9) 0.37293(11) 0.48645(9) 0.0595(5) Uani 1 1 d . . .
H26A H 1.0652 0.4166 0.5021 0.071 Uiso 1 1 calc R . .
H26B H 1.0367 0.3452 0.5152 0.071 Uiso 1 1 calc R . .
C27 C 0.99764(9) 0.39185(10) 0.44529(9) 0.0600(5) Uani 1 1 d . . .
H27A H 0.9749 0.4244 0.4605 0.072 Uiso 1 1 calc R . .
H27B H 1.0078 0.4160 0.4151 0.072 Uiso 1 1 calc R . .
C28 C 0.92447(9) 0.34152(11) 0.38495(10) 0.0679(6) Uani 1 1 d . . .
H28A H 0.9366 0.3626 0.3548 0.081 Uiso 1 1 calc R . .
H28B H 0.8997 0.3753 0.3961 0.081 Uiso 1 1 calc R . .
C29 C 0.89640(8) 0.27271(12) 0.36848(10) 0.0662(6) Uani 1 1 d . . .
H29A H 0.8859 0.2504 0.3991 0.079 Uiso 1 1 calc R . .
H29B H 0.8637 0.2811 0.3404 0.079 Uiso 1 1 calc R . .
C30 C 0.90564(8) 0.16540(11) 0.32550(8) 0.0550(5) Uani 1 1 d . . .
H30A H 0.8752 0.1784 0.2961 0.066 Uiso 1 1 calc R . .
H30B H 0.8916 0.1382 0.3520 0.066 Uiso 1 1 calc R . .
C31 C 0.94485(8) 0.12125(11) 0.30497(7) 0.0545(5) Uani 1 1 d . . .
H31A H 0.9265 0.0798 0.2855 0.065 Uiso 1 1 calc R . .
H31B H 0.9607 0.1495 0.2803 0.065 Uiso 1 1 calc R . .
C32 C 0.90764(8) -0.08319(9) 0.41027(7) 0.0436(4) Uani 1 1 d . . .
H32A H 0.9357 -0.0754 0.3904 0.052 Uiso 1 1 calc R . .
H32B H 0.8726 -0.0723 0.3865 0.052 Uiso 1 1 calc R . .
C33 C 0.91766(7) 0.03452(9) 0.44043(7) 0.0416(4) Uani 1 1 d . . .
H33A H 0.8819 0.0493 0.4199 0.050 Uiso 1 1 calc R . .
H33B H 0.9437 0.0415 0.4181 0.050 Uiso 1 1 calc R . .
C34 C 0.93355(7) 0.07770(8) 0.49022(7) 0.0413(4) Uani 1 1 d . . .
H34A H 0.9050 0.0763 0.5102 0.050 Uiso 1 1 calc R . .
H34B H 0.9669 0.0588 0.5131 0.050 Uiso 1 1 calc R . .
C35 C 0.94900(7) 0.19837(9) 0.51729(7) 0.0434(4) Uani 1 1 d . . .
H35A H 0.9173 0.1970 0.5329 0.052 Uiso 1 1 calc R . .
H35B H 0.9514 0.2467 0.5031 0.052 Uiso 1 1 calc R . .
C36 C 0.99811(7) 0.18433(9) 0.56010(7) 0.0424(4) Uani 1 1 d . . .
H36A H 1.0035 0.2230 0.5866 0.051 Uiso 1 1 calc R . .
H36B H 0.9941 0.1393 0.5783 0.051 Uiso 1 1 calc R . .
C37 C 1.09131(7) 0.15930(9) 0.57171(7) 0.0411(4) Uani 1 1 d . . .
H37A H 1.0974 0.1904 0.6033 0.049 Uiso 1 1 calc R . .
H37B H 1.1213 0.1669 0.5542 0.049 Uiso 1 1 calc R . .
O11 O 1.0000 0.27784(12) 0.2500 0.0757(6) Uani 1 2 d S . .
C44 C 1.0305(3) 0.3137(3) 0.2911(3) 0.0905(17) Uiso 0.50 1 d P A 1
H44A H 1.0101 0.3207 0.3188 0.109 Uiso 0.50 1 calc PR A 1
H44B H 1.0393 0.3610 0.2789 0.109 Uiso 0.50 1 calc PR A 1
C45 C 1.0527(3) 0.3125(3) 0.2719(3) 0.0865(16) Uiso 0.50 1 d P A 2
H45A H 1.0730 0.3160 0.2438 0.104 Uiso 0.50 1 calc PR A 2
H45B H 1.0469 0.3611 0.2838 0.104 Uiso 0.50 1 calc PR A 2
C46 C 1.08231(15) 0.2732(2) 0.31463(15) 0.1193(11) Uiso 1 1 d . . .
H46A H 1.1036 0.3000 0.3445 0.179 Uiso 0.50 1 calc PR A 1
H46B H 1.1028 0.2672 0.2874 0.179 Uiso 0.50 1 calc PR A 1
H46C H 1.0736 0.2266 0.3270 0.179 Uiso 0.50 1 calc PR A 1
H46D H 1.1161 0.2960 0.3283 0.179 Uiso 0.50 1 d PR A 2
H46E H 1.0629 0.2703 0.3420 0.179 Uiso 0.50 1 d PR A 2
H46F H 1.0882 0.2264 0.3027 0.179 Uiso 0.50 1 d PR A 2

loop_
_atom_site_aniso_label
_atom_site_aniso_U_11
_atom_site_aniso_U_22
_atom_site_aniso_U_33
_atom_site_aniso_U_23
_atom_site_aniso_U_13
_atom_site_aniso_U_12
Y1 0.02779(7) 0.02358(7) 0.03291(8) 0.00107(6) 0.00788(5) 0.00085(5)
K1 0.03366(17) 0.03941(18) 0.03404(17) -0.00157(14) 0.00823(13) 0.00011(14)
Si1 0.0512(3) 0.0257(2) 0.0459(3) 0.00220(18) 0.0234(2) 0.00295(18)
Si2 0.0436(3) 0.0439(3) 0.0466(3) -0.0126(2) 0.0158(2) -0.0147(2)
Si3 0.0552(3) 0.0296(2) 0.0380(2) -0.00215(19) 0.0078(2) 0.0037(2)
Si4 0.0338(2) 0.0432(2) 0.0338(2) 0.00402(19) 0.01019(18) 0.01117(19)
Si5 0.0507(3) 0.0391(3) 0.0443(3) 0.0118(2) 0.0115(2) 0.0147(2)
Si6 0.0564(3) 0.0359(2) 0.0557(3) 0.0118(2) 0.0280(2) 0.0042(2)
N1 0.0386(7) 0.0284(6) 0.0398(7) -0.0030(5) 0.0148(6) -0.0046(5)
N3 0.0372(7) 0.0323(7) 0.0356(7) 0.0007(5) 0.0088(6) 0.0069(5)
N2 0.0401(7) 0.0300(7) 0.0410(7) 0.0056(6) 0.0116(6) 0.0037(6)
O1 0.0267(5) 0.0425(6) 0.0499(7) 0.0013(5) 0.0063(5) -0.0004(5)
O2 0.0456(7) 0.0486(7) 0.0447(7) 0.0042(5) 0.0131(5) 0.0074(6)
O3 0.0370(6) 0.0579(8) 0.0505(7) 0.0002(6) 0.0144(5) -0.0071(6)
O4 0.0516(7) 0.0479(7) 0.0466(7) -0.0012(6) 0.0083(6) -0.0102(6)
O5 0.0495(7) 0.0358(6) 0.0540(8) 0.0057(5) 0.0104(6) 0.0013(5)
O6 0.0438(7) 0.0529(8) 0.0475(7) 0.0001(6) 0.0015(5) 0.0069(6)
O7 0.0479(7) 0.0464(7) 0.0336(6) -0.0003(5) 0.0067(5) 0.0052(5)
O8 0.0508(7) 0.0330(6) 0.0371(6) -0.0005(5) 0.0112(5) -0.0040(5)
O9 0.0418(6) 0.0312(6) 0.0468(7) 0.0017(5) 0.0146(5) -0.0019(5)
O10 0.0420(6) 0.0382(6) 0.0337(6) 0.0002(5) 0.0136(5) -0.0034(5)
C1 0.0341(7) 0.0322(8) 0.0400(9) 0.0005(7) 0.0088(7) 0.0002(6)
C2 0.0837(16) 0.0320(10) 0.0974(18) 0.0064(10) 0.0437(14) -0.0011(10)
C3 0.0736(14) 0.0538(11) 0.0433(10) 0.0105(9) 0.0181(10) 0.0216(10)
C4 0.0518(11) 0.0401(10) 0.0599(12) 0.0010(8) 0.0250(9) 0.0074(8)
C5 0.0528(12) 0.0517(12) 0.0919(16) -0.0171(11) 0.0259(11) -0.0209(10)
C6 0.0716(15) 0.0996(19) 0.0607(14) -0.0377(13) 0.0282(12) -0.0267(13)
C7 0.0534(12) 0.0665(14) 0.0611(13) 0.0072(11) -0.0056(10) -0.0131(10)
C8 0.0506(10) 0.0495(10) 0.0398(9) -0.0018(8) 0.0041(8) -0.0009(8)
C9 0.0944(17) 0.0392(11) 0.0577(13) 0.0029(9) 0.0073(12) -0.0157(11)
C10 0.0897(16) 0.0464(11) 0.0571(12) -0.0147(10) 0.0164(11) 0.0135(11)
C11 0.0550(11) 0.0666(13) 0.0579(12) 0.0121(10) 0.0266(10) 0.0268(10)
C12 0.0454(10) 0.0552(11) 0.0434(10) 0.0111(8) 0.0086(8) 0.0039(8)
C13 0.0336(9) 0.0695(13) 0.0475(10) -0.0062(9) 0.0104(8) -0.0018(8)
C14 0.0536(11) 0.0763(14) 0.0535(12) 0.0171(10) 0.0179(9) 0.0284(10)
C15 0.0661(14) 0.0869(17) 0.0511(12) 0.0200(11) 0.0094(10) 0.0282(12)
C16 0.0938(18) 0.0382(11) 0.0948(18) 0.0103(11) 0.0202(15) 0.0184(11)
C17 0.0995(19) 0.0907(18) 0.0725(16) 0.0372(14) 0.0476(14) 0.0251(15)
C18 0.0640(13) 0.0456(11) 0.1066(19) 0.0072(12) 0.0396(13) -0.0106(10)
C19 0.0682(13) 0.0458(11) 0.0732(14) -0.0027(10) 0.0402(11) 0.0032(9)
C20 0.0645(12) 0.0472(11) 0.0481(11) -0.0096(9) 0.0139(9) 0.0063(9)
C21 0.0582(11) 0.0420(10) 0.0574(11) -0.0006(9) 0.0188(9) 0.0103(9)
C22 0.0439(10) 0.0644(13) 0.0564(12) 0.0021(10) 0.0140(9) 0.0161(9)
C23 0.0359(10) 0.0841(16) 0.0641(13) 0.0008(11) 0.0171(9) 0.0052(10)
C24 0.0404(10) 0.0730(14) 0.0629(13) 0.0074(11) 0.0044(9) -0.0188(10)
C25 0.0586(12) 0.0531(12) 0.0537(12) 0.0001(9) -0.0028(9) -0.0194(9)
C26 0.0699(14) 0.0459(11) 0.0655(13) -0.0152(10) 0.0211(11) -0.0188(10)
C27 0.0705(14) 0.0350(10) 0.0790(15) -0.0004(9) 0.0262(12) -0.0035(9)
C28 0.0669(14) 0.0539(13) 0.0749(15) 0.0021(11) 0.0001(12) 0.0249(11)
C29 0.0427(11) 0.0715(14) 0.0746(15) -0.0096(12) -0.0068(10) 0.0214(10)
C30 0.0464(11) 0.0592(12) 0.0504(11) 0.0013(9) -0.0076(9) 0.0017(9)
C31 0.0603(12) 0.0567(12) 0.0389(10) -0.0040(8) -0.0043(9) 0.0016(9)
C32 0.0533(10) 0.0414(9) 0.0342(9) -0.0003(7) 0.0061(7) -0.0024(8)
C33 0.0436(9) 0.0350(8) 0.0459(10) 0.0035(7) 0.0099(8) -0.0040(7)
C34 0.0478(10) 0.0319(8) 0.0471(10) 0.0026(7) 0.0167(8) -0.0027(7)
C35 0.0470(10) 0.0342(9) 0.0563(11) -0.0033(8) 0.0266(8) 0.0002(7)
C36 0.0541(10) 0.0377(9) 0.0420(9) -0.0061(7) 0.0246(8) -0.0065(8)
C37 0.0456(9) 0.0408(9) 0.0348(8) -0.0034(7) 0.0050(7) -0.0093(7)
O11 0.0973(18) 0.0649(14) 0.0696(15) 0.000 0.0286(13) 0.000

loop_
_atom_type_symbol
_atom_type_description
_atom_type_scat_dispersion_real
_atom_type_scat_dispersion_imag
_atom_type_scat_source
C C 0.0033 0.0016 'International Tables Vol C Tables 4.2.6.8 and 6.1.1.4'
H H 0.0000 0.0000 'International Tables Vol C Tables 4.2.6.8 and 6.1.1.4'
N N 0.0061 0.0033 'International Tables Vol C Tables 4.2.6.8 and 6.1.1.4'
O O 0.0106 0.0060 'International Tables Vol C Tables 4.2.6.8 and 6.1.1.4'
Si Si 0.0817 0.0704 'International Tables Vol C Tables 4.2.6.8 and 6.1.1.4'
K K 0.2009 0.2494 'International Tables Vol C Tables 4.2.6.8 and 6.1.1.4'
Y Y -2.7962 3.5667 'International Tables Vol C Tables 4.2.6.8 and 6.1.1.4'

loop_
_geom_angle_atom_site_label_1
_geom_angle_atom_site_label_2
_geom_angle_atom_site_label_3
_geom_angle
_geom_angle_site_symmetry_1
_geom_angle_site_symmetry_3
O1 Y1 N1 99.90(5) . .
O1 Y1 N2 100.28(5) . .
N1 Y1 N2 117.07(5) . .
O1 Y1 N3 100.02(5) . .
N1 Y1 N3 115.49(5) . .
N2 Y1 N3 118.47(5) . .
O1 Y1 Si6 76.58(4) . .
N1 Y1 Si6 107.38(4) . .
N2 Y1 Si6 27.68(3) . .
N3 Y1 Si6 136.85(4) . .
O1 Y1 Si3 76.13(3) . .
N1 Y1 Si3 133.25(3) . .
N2 Y1 Si3 109.36(4) . .
N3 Y1 Si3 27.64(4) . .
Si6 Y1 Si3 116.413(19) . .
O1 Y1 Si1 76.55(3) . .
N1 Y1 Si1 27.24(4) . .
N2 Y1 Si1 135.13(4) . .
N3 Y1 Si1 105.98(3) . .
Si6 Y1 Si1 114.590(15) . .
Si3 Y1 Si1 112.981(14) . .
O10 K1 O7 125.70(4) . .
O10 K1 O6 130.51(4) . .
O7 K1 O6 59.36(4) . .
O10 K1 O5 93.86(4) . .
O7 K1 O5 118.10(4) . .
O6 K1 O5 58.76(4) . .
O10 K1 O3 76.39(4) . .
O7 K1 O3 116.71(4) . .
O6 K1 O3 151.41(4) . .
O5 K1 O3 117.80(4) . .
O10 K1 O2 104.58(4) . .
O7 K1 O2 58.79(4) . .
O6 K1 O2 113.38(4) . .
O5 K1 O2 158.66(4) . .
O3 K1 O2 58.23(4) . .
O10 K1 O4 81.45(4) . .
O7 K1 O4 152.19(4) . .
O6 K1 O4 109.82(4) . .
O5 K1 O4 58.73(4) . .
O3 K1 O4 59.08(4) . .
O2 K1 O4 112.93(4) . .
O10 K1 O9 58.60(3) . .
O7 K1 O9 83.16(4) . .
O6 K1 O9 75.65(4) . .
O5 K1 O9 80.70(4) . .
O3 K1 O9 132.94(4) . .
O2 K1 O9 118.02(4) . .
O4 K1 O9 120.74(4) . .
O10 K1 C35 43.63(4) . .
O7 K1 C35 107.78(4) . .
O6 K1 C35 86.88(5) . .
O5 K1 C35 67.42(4) . .
O3 K1 C35 119.17(4) . .
O2 K1 C35 133.79(4) . .
O4 K1 C35 96.34(4) . .
O9 K1 C35 24.72(4) . .
N1 Si1 C3 111.47(8) . .
N1 Si1 C4 112.53(8) . .
C3 Si1 C4 107.32(10) . .
N1 Si1 C2 114.40(9) . .
C3 Si1 C2 104.14(10) . .
C4 Si1 C2 106.38(9) . .
N1 Si1 Y1 37.53(4) . .
C3 Si1 Y1 80.43(6) . .
C4 Si1 Y1 104.34(6) . .
C2 Si1 Y1 145.79(7) . .
N1 Si2 C7 110.27(8) . .
N1 Si2 C5 115.04(9) . .
C7 Si2 C5 105.52(10) . .
N1 Si2 C6 113.37(9) . .
C7 Si2 C6 107.11(12) . .
C5 Si2 C6 104.91(10) . .
N3 Si3 C8 113.10(8) . .
N3 Si3 C9 110.91(8) . .
C8 Si3 C9 107.21(10) . .
N3 Si3 C10 113.84(9) . .
C8 Si3 C10 105.46(9) . .
C9 Si3 C10 105.80(10) . .
N3 Si3 Y1 38.19(5) . .
C8 Si3 Y1 101.77(6) . .
C9 Si3 Y1 81.09(7) . .
C10 Si3 Y1 148.20(8) . .
N3 Si4 C13 110.49(8) . .
N3 Si4 C11 114.89(9) . .
C13 Si4 C11 105.66(10) . .
N3 Si4 C12 114.66(8) . .
C13 Si4 C12 104.55(9) . .
C11 Si4 C12 105.71(9) . .
N2 Si5 C14 110.12(8) . .
N2 Si5 C16 113.03(9) . .
C14 Si5 C16 107.07(11) . .
N2 Si5 C15 115.08(9) . .
C14 Si5 C15 105.13(10) . .
C16 Si5 C15 105.81(11) . .
N2 Si6 C18 112.86(9) . .
N2 Si6 C19 111.39(8) . .
C18 Si6 C19 106.55(11) . .
N2 Si6 C17 114.37(9) . .
C18 Si6 C17 106.39(12) . .
C19 Si6 C17 104.63(11) . .
N2 Si6 Y1 38.30(4) . .
C18 Si6 Y1 103.20(8) . .
C19 Si6 Y1 80.13(7) . .
C17 Si6 Y1 147.05(9) . .
Si2 N1 Si1 122.65(8) . .
Si2 N1 Y1 121.74(7) . .
Si1 N1 Y1 115.23(7) . .
Si4 N3 Si3 122.82(8) . .
Si4 N3 Y1 122.62(7) . .
Si3 N3 Y1 114.18(7) . .
Si5 N2 Si6 122.20(8) . .
Si5 N2 Y1 122.98(7) . .
Si6 N2 Y1 114.02(7) . .
C1 O1 Y1 179.07(11) . .
C21 O2 C22 112.72(14) . .
C21 O2 K1 107.96(10) . .
C22 O2 K1 110.79(10) . .
C24 O3 C23 113.14(15) . .
C24 O3 K1 117.28(11) . .
C23 O3 K1 118.82(11) . .
C25 O4 C26 110.84(16) . .
C25 O4 K1 111.15(10) . .
C26 O4 K1 107.46(10) . .
C28 O5 C27 111.90(15) . .
C28 O5 K1 118.30(11) . .
C27 O5 K1 118.92(11) . .
C30 O6 C29 111.57(15) . .
C30 O6 K1 113.77(10) . .
C29 O6 K1 112.00(11) . .
C20 O7 C31 112.38(14) . .
C20 O7 K1 119.02(10) . .
C31 O7 K1 116.93(10) . .
C32 O8 C33 111.15(12) . .
C34 O9 C35 113.10(13) . .
C34 O9 K1 127.26(9) . .
C35 O9 K1 97.27(9) . .
C37 O10 C36 113.90(13) . .
C37 O10 K1 126.58(9) . .
C36 O10 K1 119.26(10) . .
C1 C1 O1 179.0(2) 2_655 .
O7 C20 C21 108.63(15) . .
O2 C21 C20 108.16(15) . .
O2 C22 C23 107.80(17) . .
O3 C23 C22 109.01(15) . .
O3 C24 C25 109.15(15) . .
O4 C25 C24 109.43(17) . .
O4 C26 C27 108.76(17) . .
O5 C27 C26 108.62(16) . .
O5 C28 C29 108.82(17) . .
O6 C29 C28 108.29(18) . .
O6 C30 C31 108.74(16) . .
O7 C31 C30 108.63(15) . .
O8 C32 C37 109.11(13) . 5_756
O8 C33 C34 107.78(13) . .
O9 C34 C33 106.79(13) . .
O9 C35 C36 113.44(14) . .
O9 C35 K1 58.01(7) . .
C36 C35 K1 88.92(9) . .
O10 C36 C35 108.18(13) . .
O10 C37 C32 114.46(14) . 5_756
C44 O11 C44 119.9(6) . 2_755
C44 O11 C45 33.9(3) . .
C44 O11 C45 113.0(3) 2_755 .
C44 O11 C45 113.0(3) . 2_755
C44 O11 C45 33.9(3) 2_755 2_755
C45 O11 C45 128.1(5) . 2_755
O11 C44 C46 110.9(5) . .
C46 C45 O11 110.4(4) . .
C45 C46 C44 32.9(3) . .

loop_
_geom_bond_atom_site_label_1
_geom_bond_atom_site_label_2
_geom_bond_distance
_geom_bond_site_symmetry_2
Y1 O1 2.0570(12) .
Y1 N1 2.2815(13) .
Y1 N2 2.2892(13) .
Y1 N3 2.2920(14) .
Y1 Si6 3.3739(7) .
Y1 Si3 3.3821(8) .
Y1 Si1 3.3879(8) .
K1 O10 2.7826(13) .
K1 O7 2.8249(13) .
K1 O6 2.8407(13) .
K1 O5 2.8470(13) .
K1 O3 2.8523(13) .
K1 O2 2.8837(13) .
K1 O4 2.8959(13) .
K1 O9 2.9134(12) .
K1 C35 3.4074(18) .
Si1 N1 1.7143(14) .
Si1 C3 1.877(2) .
Si1 C4 1.8780(19) .
Si1 C2 1.891(2) .
Si2 N1 1.7059(14) .
Si2 C7 1.871(2) .
Si2 C5 1.877(2) .
Si2 C6 1.887(2) .
Si3 N3 1.7196(14) .
Si3 C8 1.8739(19) .
Si3 C9 1.883(2) .
Si3 C10 1.885(2) .
Si4 N3 1.7065(14) .
Si4 C13 1.8768(19) .
Si4 C11 1.8841(18) .
Si4 C12 1.8856(18) .
Si5 N2 1.7062(14) .
Si5 C14 1.880(2) .
Si5 C16 1.882(2) .
Si5 C15 1.886(2) .
Si6 N2 1.7159(14) .
Si6 C18 1.874(2) .
Si6 C19 1.8745(19) .
Si6 C17 1.887(2) .
O1 C1 1.3077(19) .
O2 C21 1.416(2) .
O2 C22 1.424(2) .
O3 C24 1.421(2) .
O3 C23 1.427(2) .
O4 C25 1.418(2) .
O4 C26 1.425(2) .
O5 C28 1.417(2) .
O5 C27 1.422(2) .
O6 C30 1.420(2) .
O6 C29 1.422(2) .
O7 C20 1.416(2) .
O7 C31 1.424(2) .
O8 C32 1.423(2) .
O8 C33 1.425(2) .
O9 C34 1.4265(19) .
O9 C35 1.437(2) .
O10 C37 1.425(2) .
O10 C36 1.4284(19) .
C1 C1 1.177(3) 2_655
C20 C21 1.500(3) .
C22 C23 1.489(3) .
C24 C25 1.490(3) .
C26 C27 1.496(3) .
C28 C29 1.499(3) .
C30 C31 1.497(3) .
C32 C37 1.508(2) 5_756
C33 C34 1.502(2) .
C35 C36 1.500(3) .
C37 C32 1.508(2) 5_756
O11 C44 1.351(6) .
O11 C44 1.351(6) 2_755
O11 C45 1.494(6) .
O11 C45 1.494(6) 2_755
C44 C46 1.535(7) .
C45 C46 1.403(6) .
